data_1532216
loop_
_publ_author_name
'Schuepp, B.'
'Baehtz, C.'
'Schroeder, L.'
'Schulte, H.'
'Keller, H.L.'
'Mattern, N.'

_publ_section_title
;
 Cs2 (Pd Cl4) - neue Ergebnisse zu einer "altbekannten" Verbindung
;
_journal_name_full 'Zeitschrift fuer Anorganische und Allgemeine Chemie'
_journal_page_first 1708
_journal_page_last 1714
_journal_volume 628
_journal_year 2002
_chemical_formula_sum 'Cl4 Cs2 Pd'
_chemical_name_systematic 'Cs2 (Pd Cl4)'
_space_group_IT_number 123
_symmetry_space_group_name_Hall '-P 4 2'
_symmetry_space_group_name_H-M 'P 4/m m m'
_cell_angle_alpha 90
_cell_angle_beta 90
_cell_angle_gamma 90
_cell_formula_units_Z 1
_cell_length_a 7.4158
_cell_length_b 7.4158
_cell_length_c 4.6792
_cell_volume 257.328
_citation_journal_id_ASTM ZAACAB
_cod_data_source_file Schuepp_ZAACAB_2002_1012.cif
_cod_data_source_block Cl4Cs2Pd1
_cod_original_cell_volume 257.3284
_cod_original_formula_sum 'Cl4 Cs2 Pd1'
_cod_database_code 1532216

loop_
_symmetry_equiv_pos_as_xyz
x,y,z
-y,x,z
-x,-y,z
y,-x,z
x,-y,-z
y,x,-z
-x,y,-z
-y,-x,-z
-x,-y,-z
y,-x,-z
x,y,-z
-y,x,-z
-x,y,z
-y,-x,z
x,-y,z
y,x,z

loop_
_atom_site_label
_atom_site_type_symbol
_atom_site_fract_x
_atom_site_fract_y
_atom_site_fract_z
_atom_site_occupancy
_atom_site_U_iso_or_equiv
Cs1 Cs+1 0 0.5 0.5 1 0.0
Pd1 Pd+2 0 0 0 1 0.0
Cl1 Cl-1 0.221 0.221 0 1 0.0
